data_4324433
loop_
_publ_author_name
'Mari S. Rosen'
'Alexander M. Spokoyny'
'Charles W. Machan'
'Charlotte Stern'
'Amy Sarjeant'
'Chad A. Mirkin'

_publ_section_title
;
 Chelating Effect as a Driving Force for the Selective Formation of
 Heteroligated Pt(II) Complexes with Bidentate Phosphino-Chalcoether
 Ligands
;
_journal_name_full 'Inorganic Chemistry'
_journal_page_first 1411
_journal_page_last 1419
_journal_paper_doi 10.1021/ic101973s
_journal_volume 50
_journal_year 2011
_chemical_formula_sum 'C40 H30 Cl2 F8 P2 Pt S2'
_chemical_formula_weight 1054.69
_chemical_name_systematic
; 
 ? 
;
_space_group_IT_number 14
_symmetry_cell_setting monoclinic
_symmetry_space_group_name_Hall '-P 2ybc'
_symmetry_space_group_name_H-M 'P 1 21/c 1'
_atom_sites_solution_hydrogens geom
_atom_sites_solution_primary direct
_atom_sites_solution_secondary difmap
_audit_creation_method SHELXL-97
_cell_angle_alpha 90.00
_cell_angle_beta 100.322(4)
_cell_angle_gamma 90.00
_cell_formula_units_Z 8
_cell_length_a 17.7725(10)
_cell_length_b 17.3394(9)
_cell_length_c 25.2406(14)
_cell_measurement_reflns_used 67
_cell_measurement_temperature 100(2)
_cell_measurement_theta_max 38.38
_cell_measurement_theta_min 4.72
_cell_volume 7652.4(7)
_computing_cell_refinement 'Bruker SAINT'
_computing_data_collection 'Bruker APEX2'
_computing_data_reduction 'Bruker SAINT'
_computing_molecular_graphics 'Bruker SHELXTL'
_computing_publication_material 'Bruker SHELXTL'
_computing_structure_refinement 'SHELXL-97 (Sheldrick, 2008)'
_computing_structure_solution 'SHELXS-97 (Sheldrick, 2008)'
_diffrn_ambient_temperature 100(2)
_diffrn_measured_fraction_theta_full 0.968
_diffrn_measured_fraction_theta_max 0.968
_diffrn_measurement_device_type 'Bruker APEX-II CCD'
_diffrn_measurement_method '\f and \w scans'
_diffrn_radiation_monochromator graphite
_diffrn_radiation_source 'fine-focus sealed tube'
_diffrn_radiation_type CuK\a
_diffrn_radiation_wavelength 1.54178
_diffrn_reflns_av_R_equivalents 0.0000
_diffrn_reflns_av_sigmaI/netI 0.1280
_diffrn_reflns_limit_h_max 17
_diffrn_reflns_limit_h_min -17
_diffrn_reflns_limit_k_max 17
_diffrn_reflns_limit_k_min 0
_diffrn_reflns_limit_l_max 25
_diffrn_reflns_limit_l_min 0
_diffrn_reflns_number 8418
_diffrn_reflns_theta_full 50.09
_diffrn_reflns_theta_max 50.09
_diffrn_reflns_theta_min 2.53
_diffrn_standards_number 0
_exptl_absorpt_coefficient_mu 10.578
_exptl_absorpt_correction_T_max 0.7779
_exptl_absorpt_correction_T_min 0.0649
_exptl_absorpt_correction_type multi-scan
_exptl_absorpt_process_details 'SADABS, Bruker'
_exptl_crystal_colour colourless
_exptl_crystal_density_diffrn 1.831
_exptl_crystal_description plate
_exptl_crystal_F_000 4128
_exptl_crystal_size_max 0.57
_exptl_crystal_size_mid 0.05
_exptl_crystal_size_min 0.03
_refine_diff_density_max 3.304
_refine_diff_density_min -2.368
_refine_diff_density_rms 0.266
_refine_ls_extinction_method none
_refine_ls_goodness_of_fit_ref 1.104
_refine_ls_hydrogen_treatment constr
_refine_ls_matrix_type full
_refine_ls_number_parameters 993
_refine_ls_number_reflns 8521
_refine_ls_number_restraints 848
_refine_ls_restrained_S_all 1.055
_refine_ls_R_factor_all 0.1302
_refine_ls_R_factor_gt 0.0799
_refine_ls_shift/su_max 0.002
_refine_ls_shift/su_mean 0.000
_refine_ls_structure_factor_coef Fsqd
_refine_ls_weighting_details 'calc w=1/[\s^2^(Fo^2^)+(0.1006P)^2^+26.5786P] where P=(Fo^2^+2Fc^2^)/3'
_refine_ls_weighting_scheme calc
_refine_ls_wR_factor_gt 0.1811
_refine_ls_wR_factor_ref 0.2062
_reflns_number_gt 5603
_reflns_number_total 8521
_reflns_threshold_expression >2sigma(I)
_cod_data_source_file ic101973s_si_002_5.cif
_cod_data_source_block 21_SPhF4
_cod_database_code 4324433

loop_
_symmetry_equiv_pos_as_xyz
'x, y, z'
'-x, y+1/2, -z+1/2'
'-x, -y, -z'
'x, -y-1/2, z-1/2'

loop_
_atom_site_label
_atom_site_type_symbol
_atom_site_fract_x
_atom_site_fract_y
_atom_site_fract_z
_atom_site_U_iso_or_equiv
_atom_site_adp_type
_atom_site_occupancy
_atom_site_symmetry_multiplicity
_atom_site_calc_flag
_atom_site_refinement_flags
Pt1 Pt 0.31723(6) 0.88521(6) 0.30403(4) 0.0218(3) Uani 1 1 d U
Pt2 Pt 0.79025(6) 0.89002(6) 0.19945(4) 0.0227(3) Uani 1 1 d U
Cl1 Cl 0.3347(3) 1.0207(3) 0.3017(2) 0.0295(15) Uani 1 1 d U
Cl2 Cl 0.2096(4) 0.9076(3) 0.3436(2) 0.0312(15) Uani 1 1 d U
Cl3 Cl 0.6621(3) 0.9169(3) 0.1638(2) 0.0281(14) Uani 1 1 d U
Cl4 Cl 0.8123(3) 1.0251(3) 0.2021(2) 0.0278(15) Uani 1 1 d U
S1 S 0.3048(4) 0.9828(4) 0.1025(2) 0.0306(16) Uani 1 1 d U
S2 S 0.1749(4) 0.6945(4) 0.4414(3) 0.0326(17) Uani 1 1 d U
S3 S 0.8775(4) 0.9930(3) 0.3987(2) 0.0309(17) Uani 1 1 d U
S4 S 0.5992(4) 0.7015(4) 0.0452(3) 0.0361(18) Uani 1 1 d U
P1 P 0.4171(3) 0.8800(4) 0.2607(2) 0.0231(14) Uani 1 1 d U
P2 P 0.2974(4) 0.7566(3) 0.3071(3) 0.0227(15) Uani 1 1 d U
P3 P 0.9120(3) 0.8838(4) 0.2431(2) 0.0252(14) Uani 1 1 d U
P4 P 0.7660(4) 0.7624(3) 0.1939(2) 0.0210(14) Uani 1 1 d U
F1 F 0.2345(8) 0.8268(8) 0.0774(5) 0.037(3) Uani 1 1 d U
F2 F 0.2942(9) 0.7028(8) 0.0348(6) 0.046(4) Uani 1 1 d U
F3 F 0.5103(8) 0.8526(8) 0.0166(6) 0.047(4) Uani 1 1 d U
F4 F 0.4544(8) 0.9737(7) 0.0618(5) 0.037(3) Uani 1 1 d U
F5 F 0.0700(8) 0.5940(8) 0.4785(6) 0.047(4) Uani 1 1 d U
F6 F 0.0846(9) 0.4470(8) 0.5081(6) 0.055(4) Uani 1 1 d U
F7 F 0.3308(9) 0.4385(8) 0.4621(5) 0.046(4) Uani 1 1 d U
F8 F 0.3174(8) 0.5853(7) 0.4307(6) 0.043(4) Uani 1 1 d U
F9 F 0.8069(9) 0.8428(8) 0.4227(6) 0.047(4) Uani 1 1 d U
F10 F 0.8784(10) 0.7176(8) 0.4708(6) 0.053(4) Uani 1 1 d U
F11 F 1.1123(9) 0.8486(8) 0.4957(5) 0.050(4) Uani 1 1 d U
F12 F 1.0433(8) 0.9723(8) 0.4474(5) 0.040(4) Uani 1 1 d U
F13 F 0.5317(8) 0.5491(8) 0.0566(6) 0.045(4) Uani 1 1 d U
F14 F 0.5919(9) 0.4083(8) 0.0436(5) 0.050(4) Uani 1 1 d U
F15 F 0.8180(8) 0.5269(9) 0.0118(6) 0.051(4) Uani 1 1 d U
F16 F 0.7580(9) 0.6652(8) 0.0216(6) 0.048(4) Uani 1 1 d U
C1 C 0.4007(14) 0.9411(13) 0.2003(9) 0.030(5) Uani 1 1 d U
H1A H 0.4181 0.9940 0.2110 0.036 Uiso 1 1 calc R
H1B H 0.4332 0.9218 0.1751 0.036 Uiso 1 1 calc R
C2 C 0.3199(15) 0.9455(14) 0.1706(9) 0.035(5) Uani 1 1 d U
H2A H 0.2905 0.9781 0.1919 0.042 Uiso 1 1 calc R
H2B H 0.2977 0.8931 0.1694 0.042 Uiso 1 1 calc R
C3 C 0.3421(14) 0.9025(13) 0.0712(9) 0.029(3) Uani 1 1 d U
C4 C 0.3033(15) 0.8347(14) 0.0623(10) 0.032(3) Uani 1 1 d U
C5 C 0.3332(15) 0.7718(14) 0.0402(9) 0.034(3) Uani 1 1 d U
C6 C 0.4018(14) 0.7742(14) 0.0234(9) 0.032(4) Uani 1 1 d U
H6 H 0.4219 0.7307 0.0079 0.038 Uiso 1 1 calc R
C7 C 0.4430(14) 0.8484(14) 0.0308(10) 0.031(3) Uani 1 1 d U
C8 C 0.4123(14) 0.9108(13) 0.0553(9) 0.030(3) Uani 1 1 d U
C9 C 0.4522(14) 0.7912(14) 0.2342(9) 0.030(4) Uani 1 1 d U
C10 C 0.5080(13) 0.7464(13) 0.2613(10) 0.029(4) Uani 1 1 d U
H10 H 0.5307 0.7623 0.2966 0.034 Uiso 1 1 calc R
C11 C 0.5355(13) 0.6781(13) 0.2417(10) 0.028(4) Uani 1 1 d U
H11 H 0.5768 0.6503 0.2622 0.034 Uiso 1 1 calc R
C12 C 0.4994(13) 0.6527(13) 0.1907(10) 0.027(4) Uani 1 1 d U
H12 H 0.5162 0.6066 0.1762 0.033 Uiso 1 1 calc R
C13 C 0.4384(14) 0.6948(12) 0.1607(10) 0.026(4) Uani 1 1 d U
H13 H 0.4139 0.6774 0.1262 0.032 Uiso 1 1 calc R
C14 C 0.4152(14) 0.7619(12) 0.1827(9) 0.027(4) Uani 1 1 d U
H14 H 0.3732 0.7897 0.1630 0.033 Uiso 1 1 calc R
C15 C 0.5047(13) 0.9185(13) 0.2997(9) 0.025(4) Uani 1 1 d U
C16 C 0.5678(13) 0.9331(13) 0.2756(10) 0.029(4) Uani 1 1 d U
H16 H 0.5630 0.9257 0.2378 0.035 Uiso 1 1 calc R
C17 C 0.6367(14) 0.9579(13) 0.3039(10) 0.031(4) Uani 1 1 d U
H17 H 0.6784 0.9680 0.2861 0.037 Uiso 1 1 calc R
C18 C 0.6443(15) 0.9681(13) 0.3608(10) 0.031(4) Uani 1 1 d U
H18 H 0.6912 0.9855 0.3816 0.037 Uiso 1 1 calc R
C19 C 0.5844(13) 0.9528(13) 0.3839(10) 0.028(4) Uani 1 1 d U
H19 H 0.5899 0.9567 0.4219 0.034 Uiso 1 1 calc R
C20 C 0.5138(14) 0.9312(12) 0.3541(9) 0.028(4) Uani 1 1 d U
H20 H 0.4712 0.9252 0.3717 0.033 Uiso 1 1 calc R
C21 C 0.2245(14) 0.7202(13) 0.3438(9) 0.030(4) Uani 1 1 d U
H21A H 0.1747 0.7446 0.3292 0.036 Uiso 1 1 calc R
H21B H 0.2188 0.6638 0.3382 0.036 Uiso 1 1 calc R
C22 C 0.2455(14) 0.7371(14) 0.4044(9) 0.031(5) Uani 1 1 d U
H22A H 0.2476 0.7936 0.4102 0.037 Uiso 1 1 calc R
H22B H 0.2968 0.7158 0.4186 0.037 Uiso 1 1 calc R
C23 C 0.1929(14) 0.5944(14) 0.4508(9) 0.033(3) Uani 1 1 d U
C24 C 0.1353(15) 0.5560(14) 0.4706(10) 0.035(3) Uani 1 1 d U
C25 C 0.1421(16) 0.4774(15) 0.4866(10) 0.042(4) Uani 1 1 d U
C26 C 0.2075(15) 0.4367(15) 0.4835(10) 0.041(4) Uani 1 1 d U
H26 H 0.2133 0.3842 0.4942 0.049 Uiso 1 1 calc R
C27 C 0.2644(16) 0.4757(15) 0.4640(10) 0.039(4) Uani 1 1 d U
C28 C 0.2557(15) 0.5516(14) 0.4478(10) 0.036(3) Uani 1 1 d U
C29 C 0.3834(14) 0.7037(13) 0.3376(9) 0.026(4) Uani 1 1 d U
C30 C 0.4367(14) 0.7432(14) 0.3705(9) 0.027(4) Uani 1 1 d U
H30 H 0.4293 0.7966 0.3762 0.033 Uiso 1 1 calc R
C31 C 0.5033(14) 0.7072(13) 0.3969(9) 0.030(4) Uani 1 1 d U
H31 H 0.5408 0.7374 0.4193 0.036 Uiso 1 1 calc R
C32 C 0.5162(14) 0.6307(13) 0.3917(9) 0.030(4) Uani 1 1 d U
H32 H 0.5615 0.6061 0.4096 0.036 Uiso 1 1 calc R
C33 C 0.4564(14) 0.5900(13) 0.3573(9) 0.032(4) Uani 1 1 d U
H33 H 0.4626 0.5365 0.3513 0.038 Uiso 1 1 calc R
C34 C 0.3906(14) 0.6256(13) 0.3329(9) 0.028(4) Uani 1 1 d U
H34 H 0.3502 0.5963 0.3127 0.034 Uiso 1 1 calc R
C35 C 0.2569(13) 0.7256(13) 0.2399(9) 0.024(3) Uani 1 1 d U
C36 C 0.2782(15) 0.6630(13) 0.2120(9) 0.029(4) Uani 1 1 d U
H36 H 0.3200 0.6320 0.2285 0.035 Uiso 1 1 calc R
C37 C 0.2411(15) 0.6445(14) 0.1614(10) 0.032(4) Uani 1 1 d U
H37 H 0.2582 0.6011 0.1438 0.038 Uiso 1 1 calc R
C38 C 0.1814(15) 0.6852(13) 0.1357(10) 0.032(4) Uani 1 1 d U
H38 H 0.1575 0.6725 0.1000 0.038 Uiso 1 1 calc R
C39 C 0.1553(15) 0.7477(13) 0.1634(10) 0.031(4) Uani 1 1 d U
H39 H 0.1129 0.7772 0.1462 0.038 Uiso 1 1 calc R
C40 C 0.1905(14) 0.7668(13) 0.2152(10) 0.028(4) Uani 1 1 d U
H40 H 0.1705 0.8070 0.2341 0.033 Uiso 1 1 calc R
C41 C 0.9269(14) 0.9463(13) 0.3054(9) 0.028(4) Uani 1 1 d U
H41A H 0.9689 0.9244 0.3323 0.033 Uiso 1 1 calc R
H41B H 0.9427 0.9986 0.2959 0.033 Uiso 1 1 calc R
C42 C 0.8550(14) 0.9526(13) 0.3302(9) 0.027(4) Uani 1 1 d U
H42A H 0.8319 0.9009 0.3316 0.032 Uiso 1 1 calc R
H42B H 0.8172 0.9861 0.3074 0.032 Uiso 1 1 calc R
C43 C 0.9230(15) 0.9119(13) 0.4324(9) 0.029(3) Uani 1 1 d U
C44 C 0.8805(16) 0.8450(14) 0.4400(10) 0.034(4) Uani 1 1 d U
C45 C 0.9144(17) 0.7797(15) 0.4652(10) 0.040(4) Uani 1 1 d U
C46 C 0.9955(17) 0.7774(14) 0.4843(10) 0.041(4) Uani 1 1 d U
H46 H 1.0206 0.7327 0.5006 0.049 Uiso 1 1 calc R
C47 C 1.0350(17) 0.8447(15) 0.4772(10) 0.038(4) Uani 1 1 d U
C48 C 1.0008(16) 0.9082(14) 0.4529(10) 0.036(4) Uani 1 1 d U
C49 C 0.9540(13) 0.7900(13) 0.2700(9) 0.023(3) Uani 1 1 d U
C50 C 0.9373(13) 0.7641(13) 0.3204(9) 0.023(4) Uani 1 1 d U
H50 H 0.9056 0.7928 0.3398 0.028 Uiso 1 1 calc R
C51 C 0.9699(13) 0.6950(13) 0.3390(9) 0.027(4) Uani 1 1 d U
H51 H 0.9589 0.6747 0.3717 0.032 Uiso 1 1 calc R
C52 C 1.0190(14) 0.6532(13) 0.3115(9) 0.029(4) Uani 1 1 d U
H52 H 1.0420 0.6065 0.3260 0.035 Uiso 1 1 calc R
C53 C 1.0328(13) 0.6815(13) 0.2634(9) 0.027(4) Uani 1 1 d U
H53 H 1.0634 0.6521 0.2436 0.032 Uiso 1 1 calc R
C54 C 1.0045(13) 0.7496(13) 0.2434(10) 0.026(4) Uani 1 1 d U
H54 H 1.0186 0.7700 0.2116 0.031 Uiso 1 1 calc R
C55 C 0.9824(14) 0.9194(13) 0.2052(10) 0.029(4) Uani 1 1 d U
C56 C 1.0588(14) 0.9294(13) 0.2301(11) 0.036(4) Uani 1 1 d U
H56 H 1.0730 0.9182 0.2674 0.043 Uiso 1 1 calc R
C57 C 1.1139(15) 0.9548(13) 0.2023(10) 0.035(4) Uani 1 1 d U
H57 H 1.1646 0.9629 0.2210 0.042 Uiso 1 1 calc R
C58 C 1.0966(14) 0.9690(12) 0.1473(10) 0.032(4) Uani 1 1 d U
H58 H 1.1348 0.9864 0.1281 0.038 Uiso 1 1 calc R
C59 C 1.0204(14) 0.9565(12) 0.1205(10) 0.031(4) Uani 1 1 d U
H59 H 1.0077 0.9619 0.0825 0.037 Uiso 1 1 calc R
C60 C 0.9632(15) 0.9361(12) 0.1502(10) 0.029(4) Uani 1 1 d U
H60 H 0.9113 0.9336 0.1327 0.035 Uiso 1 1 calc R
C61 C 0.6686(14) 0.7536(13) 0.0917(9) 0.029(5) Uani 1 1 d U
H61A H 0.7189 0.7474 0.0805 0.034 Uiso 1 1 calc R
H61B H 0.6553 0.8091 0.0885 0.034 Uiso 1 1 calc R
C62 C 0.6777(13) 0.7316(14) 0.1500(9) 0.025(4) Uani 1 1 d U
H62A H 0.6742 0.6748 0.1522 0.030 Uiso 1 1 calc R
H62B H 0.6339 0.7533 0.1645 0.030 Uiso 1 1 calc R
C63 C 0.6451(14) 0.6121(14) 0.0411(9) 0.036(3) Uani 1 1 d U
C64 C 0.6034(16) 0.5442(15) 0.0464(10) 0.039(3) Uani 1 1 d U
C65 C 0.6344(16) 0.4740(14) 0.0374(10) 0.038(3) Uani 1 1 d U
C66 C 0.7079(16) 0.4634(15) 0.0270(9) 0.039(4) Uani 1 1 d U
H66 H 0.7287 0.4139 0.0226 0.047 Uiso 1 1 calc R
C67 C 0.7483(16) 0.5305(15) 0.0236(10) 0.037(3) Uani 1 1 d U
C68 C 0.7180(16) 0.6027(15) 0.0307(9) 0.036(3) Uani 1 1 d U
C69 C 0.7529(13) 0.7265(13) 0.2598(9) 0.025(3) Uani 1 1 d U
C70 C 0.7098(14) 0.7722(13) 0.2866(9) 0.028(4) Uani 1 1 d U
H70 H 0.6889 0.8189 0.2706 0.034 Uiso 1 1 calc R
C71 C 0.6963(14) 0.7513(14) 0.3364(9) 0.030(4) Uani 1 1 d U
H71 H 0.6644 0.7828 0.3538 0.036 Uiso 1 1 calc R
C72 C 0.7275(15) 0.6867(14) 0.3613(10) 0.032(4) Uani 1 1 d U
H72 H 0.7158 0.6717 0.3951 0.039 Uiso 1 1 calc R
C73 C 0.7781(15) 0.6414(14) 0.3361(9) 0.031(4) Uani 1 1 d U
H73 H 0.8046 0.5991 0.3548 0.037 Uiso 1 1 calc R
C74 C 0.7888(15) 0.6591(13) 0.2841(9) 0.029(4) Uani 1 1 d U
H74 H 0.8190 0.6271 0.2656 0.035 Uiso 1 1 calc R
C75 C 0.8348(13) 0.7071(13) 0.1643(9) 0.024(3) Uani 1 1 d U
C76 C 0.8372(13) 0.6236(13) 0.1632(9) 0.026(3) Uani 1 1 d U
H76 H 0.8033 0.5937 0.1800 0.031 Uiso 1 1 calc R
C77 C 0.8907(13) 0.5883(13) 0.1369(9) 0.029(4) Uani 1 1 d U
H77 H 0.8939 0.5336 0.1366 0.034 Uiso 1 1 calc R
C78 C 0.9385(13) 0.6305(13) 0.1117(9) 0.030(4) Uani 1 1 d U
H78 H 0.9757 0.6051 0.0952 0.036 Uiso 1 1 calc R
C79 C 0.9332(14) 0.7116(13) 0.1098(10) 0.031(4) Uani 1 1 d U
H79 H 0.9658 0.7406 0.0913 0.037 Uiso 1 1 calc R
C80 C 0.8819(13) 0.7479(14) 0.1344(9) 0.027(4) Uani 1 1 d U
H80 H 0.8772 0.8024 0.1316 0.033 Uiso 1 1 calc R

loop_
_atom_site_aniso_label
_atom_site_aniso_U_11
_atom_site_aniso_U_22
_atom_site_aniso_U_33
_atom_site_aniso_U_23
_atom_site_aniso_U_13
_atom_site_aniso_U_12
Pt1 0.0214(7) 0.0170(6) 0.0296(6) -0.0007(5) 0.0116(5) -0.0003(5)
Pt2 0.0231(7) 0.0167(6) 0.0306(6) 0.0010(5) 0.0107(5) 0.0008(5)
Cl1 0.032(4) 0.016(3) 0.044(4) -0.003(3) 0.018(3) 0.004(3)
Cl2 0.035(4) 0.022(4) 0.039(4) -0.001(3) 0.016(3) -0.002(3)
Cl3 0.029(3) 0.022(3) 0.033(4) 0.001(3) 0.006(3) 0.002(3)
Cl4 0.030(4) 0.017(3) 0.038(4) 0.002(3) 0.010(3) -0.001(3)
S1 0.038(4) 0.022(4) 0.033(4) 0.005(3) 0.011(3) 0.004(3)
S2 0.032(4) 0.031(4) 0.040(4) 0.008(3) 0.020(3) 0.000(3)
S3 0.040(4) 0.021(4) 0.034(4) -0.001(3) 0.013(3) 0.003(3)
S4 0.043(5) 0.029(4) 0.033(4) -0.008(3) -0.003(3) 0.009(3)
P1 0.024(3) 0.016(3) 0.030(4) 0.001(3) 0.004(3) 0.005(3)
P2 0.024(4) 0.012(3) 0.034(4) 0.000(3) 0.010(3) 0.000(3)
P3 0.030(3) 0.020(3) 0.027(3) 0.003(3) 0.009(3) -0.001(3)
P4 0.016(4) 0.017(3) 0.032(4) -0.002(3) 0.008(3) -0.004(3)
F1 0.037(8) 0.048(9) 0.028(8) -0.004(7) 0.009(6) -0.013(6)
F2 0.065(10) 0.027(7) 0.049(9) 0.003(7) 0.020(8) -0.007(6)
F3 0.027(8) 0.047(9) 0.067(10) -0.011(7) 0.007(7) 0.002(6)
F4 0.043(8) 0.019(7) 0.051(8) -0.006(7) 0.017(7) -0.010(6)
F5 0.024(7) 0.049(9) 0.069(9) 0.019(8) 0.012(7) -0.007(6)
F6 0.053(9) 0.040(9) 0.078(10) 0.017(8) 0.025(8) -0.008(7)
F7 0.058(8) 0.044(8) 0.041(8) 0.002(7) 0.024(7) 0.004(6)
F8 0.039(8) 0.033(8) 0.061(9) 0.005(7) 0.023(7) 0.003(6)
F9 0.061(8) 0.039(8) 0.037(9) 0.005(7) 0.002(7) -0.022(7)
F10 0.090(10) 0.025(7) 0.047(9) -0.006(7) 0.018(8) -0.017(7)
F11 0.059(8) 0.048(9) 0.042(9) 0.002(7) 0.003(7) 0.012(7)
F12 0.041(8) 0.032(7) 0.044(8) 0.005(7) -0.002(7) -0.005(6)
F13 0.045(8) 0.034(8) 0.058(9) -0.017(7) 0.016(7) -0.009(6)
F14 0.081(10) 0.029(7) 0.047(8) 0.002(7) 0.027(8) -0.015(7)
F15 0.038(8) 0.058(10) 0.058(9) -0.016(8) 0.012(7) 0.001(7)
F16 0.059(9) 0.034(7) 0.057(9) -0.008(7) 0.029(8) -0.008(7)
C1 0.041(12) 0.029(10) 0.022(8) -0.003(8) 0.013(6) 0.011(10)
C2 0.044(12) 0.029(11) 0.031(7) 0.000(8) 0.004(8) 0.020(10)
C3 0.033(7) 0.023(7) 0.029(7) -0.002(7) 0.003(7) -0.005(6)
C4 0.035(7) 0.030(6) 0.029(8) -0.004(7) 0.005(7) -0.007(6)
C5 0.042(8) 0.027(7) 0.030(8) -0.001(7) 0.001(7) -0.003(6)
C6 0.037(8) 0.026(7) 0.029(8) -0.003(7) -0.003(7) 0.001(6)
C7 0.030(7) 0.028(7) 0.034(8) -0.007(7) -0.002(6) 0.001(6)
C8 0.031(7) 0.023(7) 0.034(8) -0.005(7) 0.001(6) -0.003(5)
C9 0.024(9) 0.026(7) 0.044(9) -0.001(6) 0.017(7) 0.007(6)
C10 0.019(9) 0.030(8) 0.042(9) -0.001(7) 0.017(7) 0.004(6)
C11 0.021(9) 0.025(8) 0.044(9) 0.002(7) 0.020(7) 0.000(6)
C12 0.021(9) 0.020(8) 0.047(9) -0.004(7) 0.023(7) 0.003(6)
C13 0.026(9) 0.013(8) 0.045(9) 0.002(6) 0.019(7) -0.004(7)
C14 0.029(9) 0.017(8) 0.041(9) 0.004(6) 0.018(7) 0.006(7)
C15 0.016(6) 0.020(8) 0.039(8) 0.001(7) 0.004(6) 0.003(7)
C16 0.020(7) 0.022(8) 0.045(8) -0.009(8) 0.007(6) 0.001(7)
C17 0.025(7) 0.022(9) 0.045(8) -0.002(8) 0.003(7) -0.002(7)
C18 0.026(8) 0.022(8) 0.043(8) 0.000(8) -0.002(7) 0.003(8)
C19 0.027(8) 0.021(8) 0.034(8) 0.006(8) -0.004(6) 0.007(8)
C20 0.024(8) 0.018(8) 0.039(8) 0.005(7) 0.000(6) 0.002(7)
C21 0.029(10) 0.024(10) 0.043(9) -0.002(10) 0.020(9) -0.004(9)
C22 0.029(11) 0.027(10) 0.042(9) -0.003(10) 0.024(9) -0.010(9)
C23 0.038(7) 0.028(6) 0.035(8) 0.000(7) 0.016(7) -0.008(6)
C24 0.038(7) 0.033(6) 0.039(8) 0.002(7) 0.018(7) -0.008(6)
C25 0.045(8) 0.035(7) 0.049(8) 0.004(7) 0.016(7) -0.010(6)
C26 0.047(8) 0.030(7) 0.047(9) 0.000(8) 0.012(7) -0.010(6)
C27 0.044(7) 0.030(7) 0.044(8) -0.004(7) 0.013(7) -0.007(6)
C28 0.041(7) 0.029(6) 0.041(8) -0.002(7) 0.017(7) -0.007(5)
C29 0.033(7) 0.015(7) 0.032(8) -0.004(7) 0.012(6) 0.008(6)
C30 0.032(8) 0.017(7) 0.035(9) -0.002(7) 0.012(6) 0.002(6)
C31 0.034(8) 0.020(7) 0.036(9) 0.003(8) 0.009(7) 0.000(7)
C32 0.033(8) 0.019(8) 0.039(9) 0.005(8) 0.007(7) 0.007(7)
C33 0.035(9) 0.018(7) 0.043(9) 0.000(7) 0.009(7) 0.010(6)
C34 0.033(8) 0.014(7) 0.038(9) -0.001(7) 0.012(7) 0.006(6)
C35 0.025(9) 0.017(7) 0.034(6) 0.003(6) 0.016(6) -0.012(7)
C36 0.035(9) 0.018(8) 0.037(8) 0.000(6) 0.011(7) -0.008(7)
C37 0.044(10) 0.018(8) 0.035(8) 0.001(7) 0.015(7) -0.003(7)
C38 0.043(10) 0.020(9) 0.035(8) 0.006(7) 0.013(7) -0.006(7)
C39 0.035(9) 0.019(8) 0.042(8) 0.008(7) 0.013(7) -0.004(7)
C40 0.029(9) 0.019(8) 0.038(7) 0.010(7) 0.015(6) -0.008(7)
C41 0.034(11) 0.020(9) 0.032(8) -0.001(7) 0.012(6) -0.016(9)
C42 0.032(12) 0.021(10) 0.029(7) 0.000(7) 0.011(7) -0.002(9)
C43 0.046(7) 0.021(7) 0.023(7) -0.005(7) 0.017(7) 0.001(6)
C44 0.055(7) 0.026(6) 0.024(8) -0.004(6) 0.018(7) -0.004(6)
C45 0.069(8) 0.023(7) 0.030(8) -0.003(7) 0.018(8) -0.007(6)
C46 0.070(8) 0.022(7) 0.032(8) -0.005(7) 0.012(8) 0.002(6)
C47 0.058(7) 0.028(7) 0.028(8) -0.003(7) 0.010(7) 0.002(6)
C48 0.050(7) 0.027(7) 0.033(8) 0.001(7) 0.012(7) 0.000(6)
C49 0.018(8) 0.021(7) 0.033(8) 0.001(6) 0.011(6) -0.004(6)
C50 0.018(8) 0.022(8) 0.032(8) 0.001(6) 0.009(7) -0.002(7)
C51 0.024(9) 0.023(8) 0.033(8) 0.003(6) 0.002(7) -0.007(7)
C52 0.026(9) 0.021(8) 0.037(9) 0.002(7) 0.001(7) -0.002(7)
C53 0.020(9) 0.023(8) 0.038(9) 0.001(7) 0.009(7) 0.002(7)
C54 0.019(8) 0.025(8) 0.036(9) 0.005(7) 0.012(7) 0.000(6)
C55 0.029(6) 0.013(8) 0.049(8) 0.005(7) 0.019(7) 0.000(7)
C56 0.031(7) 0.021(8) 0.056(9) 0.017(8) 0.011(7) -0.002(8)
C57 0.027(8) 0.021(9) 0.057(9) 0.011(8) 0.011(7) 0.008(8)
C58 0.030(8) 0.014(8) 0.054(9) 0.007(8) 0.016(8) 0.004(8)
C59 0.033(8) 0.016(8) 0.047(8) -0.001(8) 0.016(7) 0.000(8)
C60 0.032(8) 0.011(8) 0.047(8) 0.001(7) 0.017(7) -0.002(8)
C61 0.024(10) 0.034(10) 0.030(8) -0.006(9) 0.010(7) -0.014(9)
C62 0.016(8) 0.036(11) 0.028(7) -0.009(9) 0.013(7) -0.007(8)
C63 0.046(8) 0.025(6) 0.039(8) -0.003(7) 0.014(7) 0.000(6)
C64 0.049(7) 0.028(6) 0.042(8) 0.000(7) 0.014(7) -0.002(6)
C65 0.056(8) 0.023(6) 0.038(8) 0.002(7) 0.016(7) -0.004(6)
C66 0.058(8) 0.028(7) 0.035(8) -0.004(8) 0.018(8) -0.003(6)
C67 0.047(7) 0.032(6) 0.034(8) -0.009(8) 0.015(7) -0.003(6)
C68 0.046(7) 0.029(6) 0.035(8) -0.008(7) 0.014(7) -0.002(5)
C69 0.030(9) 0.018(8) 0.027(6) 0.000(6) 0.007(6) -0.001(7)
C70 0.031(9) 0.025(8) 0.032(7) 0.004(7) 0.013(7) 0.002(7)
C71 0.034(9) 0.030(8) 0.031(8) 0.002(7) 0.015(7) 0.009(7)
C72 0.038(10) 0.029(9) 0.032(8) 0.007(7) 0.010(7) -0.001(7)
C73 0.035(9) 0.022(8) 0.036(8) 0.006(7) 0.006(8) 0.004(7)
C74 0.035(9) 0.017(8) 0.034(8) 0.000(6) 0.005(7) -0.001(7)
C75 0.019(7) 0.017(6) 0.037(8) -0.001(7) 0.010(6) 0.001(6)
C76 0.020(8) 0.015(7) 0.043(9) 0.006(7) 0.006(6) 0.000(6)
C77 0.024(9) 0.014(7) 0.047(9) 0.001(7) 0.005(7) 0.002(6)
C78 0.022(9) 0.022(8) 0.047(9) 0.003(8) 0.008(7) 0.002(7)
C79 0.026(9) 0.025(8) 0.046(9) 0.005(8) 0.014(6) -0.002(7)
C80 0.026(8) 0.020(7) 0.039(9) 0.002(7) 0.011(6) -0.005(6)

loop_
_atom_type_symbol
_atom_type_description
_atom_type_scat_dispersion_real
_atom_type_scat_dispersion_imag
_atom_type_scat_source
C C 0.0181 0.0091 'International Tables Vol C Tables 4.2.6.8 and 6.1.1.4'
H H 0.0000 0.0000 'International Tables Vol C Tables 4.2.6.8 and 6.1.1.4'
F F 0.0727 0.0534 'International Tables Vol C Tables 4.2.6.8 and 6.1.1.4'
P P 0.2955 0.4335 'International Tables Vol C Tables 4.2.6.8 and 6.1.1.4'
S S 0.3331 0.5567 'International Tables Vol C Tables 4.2.6.8 and 6.1.1.4'
Cl Cl 0.3639 0.7018 'International Tables Vol C Tables 4.2.6.8 and 6.1.1.4'
Pt Pt -4.5932 6.9264 'International Tables Vol C Tables 4.2.6.8 and 6.1.1.4'

loop_
_geom_angle_atom_site_label_1
_geom_angle_atom_site_label_2
_geom_angle_atom_site_label_3
_geom_angle
P1 Pt1 P2 96.8(2)
P1 Pt1 Cl2 172.0(2)
P2 Pt1 Cl2 90.2(2)
P1 Pt1 Cl1 84.8(2)
P2 Pt1 Cl1 178.4(2)
Cl2 Pt1 Cl1 88.1(2)
P3 Pt2 P4 98.0(2)
P3 Pt2 Cl3 169.4(2)
P4 Pt2 Cl3 90.5(2)
P3 Pt2 Cl4 83.9(2)
P4 Pt2 Cl4 177.7(2)
Cl3 Pt2 Cl4 87.6(2)
C3 S1 C2 97.9(11)
C23 S2 C22 109.7(12)
C43 S3 C42 98.8(11)
C63 S4 C61 102.1(12)
C15 P1 C9 101.1(11)
C15 P1 C1 103.4(11)
C9 P1 C1 101.3(11)
C15 P1 Pt1 113.3(8)
C9 P1 Pt1 124.2(8)
C1 P1 Pt1 111.0(8)
C35 P2 C29 114.2(11)
C35 P2 C21 100.0(10)
C29 P2 C21 103.2(11)
C35 P2 Pt1 107.4(7)
C29 P2 Pt1 112.7(8)
C21 P2 Pt1 119.0(8)
C55 P3 C49 102.7(11)
C55 P3 C41 103.6(11)
C49 P3 C41 102.1(10)
C55 P3 Pt2 114.8(9)
C49 P3 Pt2 120.5(8)
C41 P3 Pt2 111.1(8)
C75 P4 C62 99.5(11)
C75 P4 C69 113.5(11)
C62 P4 C69 102.4(11)
C75 P4 Pt2 114.1(8)
C62 P4 Pt2 117.3(8)
C69 P4 Pt2 109.3(8)
C2 C1 P1 116.1(18)
C2 C1 H1A 108.3
P1 C1 H1A 108.3
C2 C1 H1B 108.2
P1 C1 H1B 108.3
H1A C1 H1B 107.4
C1 C2 S1 117.3(19)
C1 C2 H2A 108.0
S1 C2 H2A 108.0
C1 C2 H2B 108.0
S1 C2 H2B 108.0
H2A C2 H2B 107.2
C4 C3 C8 120(2)
C4 C3 S1 122(2)
C8 C3 S1 118.2(18)
F1 C4 C3 120(2)
F1 C4 C5 118(2)
C3 C4 C5 122(2)
C6 C5 C4 122(2)
C6 C5 F2 117(2)
C4 C5 F2 120(2)
C5 C6 C7 116(2)
C5 C6 H6 121.9
C7 C6 H6 121.9
F3 C7 C8 122(2)
F3 C7 C6 118(2)
C8 C7 C6 120(2)
F4 C8 C3 125(2)
F4 C8 C7 116(2)
C3 C8 C7 119(2)
C10 C9 C14 115(2)
C10 C9 P1 125(2)
C14 C9 P1 119.7(17)
C9 C10 C11 125(2)
C9 C10 H10 117.3
C11 C10 H10 117.3
C12 C11 C10 117(2)
C12 C11 H11 121.4
C10 C11 H11 121.4
C11 C12 C13 121(2)
C11 C12 H12 119.6
C13 C12 H12 119.6
C14 C13 C12 118(2)
C14 C13 H13 120.8
C12 C13 H13 120.8
C13 C14 C9 122(2)
C13 C14 H14 118.8
C9 C14 H14 118.8
C20 C15 C16 117(2)
C20 C15 P1 122.6(19)
C16 C15 P1 120.7(18)
C17 C16 C15 123(2)
C17 C16 H16 118.6
C15 C16 H16 118.6
C16 C17 C18 119(2)
C16 C17 H17 120.7
C18 C17 H17 120.7
C19 C18 C17 118(2)
C19 C18 H18 120.8
C17 C18 H18 120.8
C18 C19 C20 122(2)
C18 C19 H19 118.9
C20 C19 H19 118.9
C15 C20 C19 121(2)
C15 C20 H20 119.4
C19 C20 H20 119.4
C22 C21 P2 111.6(16)
C22 C21 H21A 109.3
P2 C21 H21A 109.3
C22 C21 H21B 109.3
P2 C21 H21B 109.3
H21A C21 H21B 108.0
C21 C22 S2 111.2(16)
C21 C22 H22A 109.4
S2 C22 H22A 109.4
C21 C22 H22B 109.4
S2 C22 H22B 109.4
H22A C22 H22B 108.0
C28 C23 C24 115(2)
C28 C23 S2 131(2)
C24 C23 S2 113(2)
F5 C24 C23 121(2)
F5 C24 C25 117(2)
C23 C24 C25 122(3)
F6 C25 C26 122(2)
F6 C25 C24 117(2)
C26 C25 C24 120(3)
C25 C26 C27 117(3)
C25 C26 H26 121.6
C27 C26 H26 121.6
F7 C27 C26 119(2)
F7 C27 C28 120(2)
C26 C27 C28 122(3)
C23 C28 F8 120(2)
C23 C28 C27 124(3)
F8 C28 C27 116(2)
C30 C29 C34 120(2)
C30 C29 P2 116.9(18)
C34 C29 P2 123.0(19)
C29 C30 C31 121(2)
C29 C30 H30 119.5
C31 C30 H30 119.5
C32 C31 C30 122(2)
C32 C31 H31 118.9
C30 C31 H31 118.9
C31 C32 C33 115(2)
C31 C32 H32 122.6
C33 C32 H32 122.6
C34 C33 C32 122(2)
C34 C33 H33 118.9
C32 C33 H33 118.9
C33 C34 C29 120(2)
C33 C34 H34 120.2
C29 C34 H34 120.2
C36 C35 C40 117(2)
C36 C35 P2 127.9(19)
C40 C35 P2 115.0(18)
C37 C36 C35 122(2)
C37 C36 H36 119.0
C35 C36 H36 119.0
C38 C37 C36 122(2)
C38 C37 H37 118.8
C36 C37 H37 118.8
C37 C38 C39 118(2)
C37 C38 H38 121.1
C39 C38 H38 121.1
C40 C39 C38 121(2)
C40 C39 H39 119.4
C38 C39 H39 119.4
C39 C40 C35 120(2)
C39 C40 H40 120.2
C35 C40 H40 120.2
C42 C41 P3 112.3(15)
C42 C41 H41A 109.1
P3 C41 H41A 109.1
C42 C41 H41B 109.1
P3 C41 H41B 109.1
H41A C41 H41B 107.9
C41 C42 S3 110.9(16)
C41 C42 H42A 109.5
S3 C42 H42A 109.5
C41 C42 H42B 109.5
S3 C42 H42B 109.5
H42A C42 H42B 108.0
C48 C43 C44 116(2)
C48 C43 S3 124(2)
C44 C43 S3 121(2)
F9 C44 C45 117(2)
F9 C44 C43 120(2)
C45 C44 C43 122(3)
F10 C45 C44 124(3)
F10 C45 C46 116(2)
C44 C45 C46 120(3)
C47 C46 C45 116(3)
C47 C46 H46 122.2
C45 C46 H46 122.2
C48 C47 F11 117(2)
C48 C47 C46 123(3)
F11 C47 C46 120(2)
C47 C48 F12 120(2)
C47 C48 C43 123(3)
F12 C48 C43 117(2)
C54 C49 C50 122(2)
C54 C49 P3 120.7(17)
C50 C49 P3 117.6(17)
C51 C50 C49 116(2)
C51 C50 H50 122.1
C49 C50 H50 122.1
C50 C51 C52 123(2)
C50 C51 H51 118.7
C52 C51 H51 118.7
C53 C52 C51 118(2)
C53 C52 H52 120.8
C51 C52 H52 120.8
C54 C53 C52 122(2)
C54 C53 H53 118.9
C52 C53 H53 118.9
C53 C54 C49 119(2)
C53 C54 H54 120.4
C49 C54 H54 120.4
C56 C55 C60 118(2)
C56 C55 P3 120.7(19)
C60 C55 P3 121.6(19)
C57 C56 C55 122(2)
C57 C56 H56 118.9
C55 C56 H56 118.9
C56 C57 C58 121(2)
C56 C57 H57 119.4
C58 C57 H57 119.4
C57 C58 C59 118(2)
C57 C58 H58 121.0
C59 C58 H58 121.0
C60 C59 C58 120(2)
C60 C59 H59 119.9
C58 C59 H59 119.9
C55 C60 C59 121(2)
C55 C60 H60 119.7
C59 C60 H60 119.7
C62 C61 S4 117.1(16)
C62 C61 H61A 108.0
S4 C61 H61A 108.0
C62 C61 H61B 108.0
S4 C61 H61B 108.0
H61A C61 H61B 107.3
C61 C62 P4 116.6(16)
C61 C62 H62A 108.1
P4 C62 H62A 108.1
C61 C62 H62B 108.1
P4 C62 H62B 108.1
H62A C62 H62B 107.3
C68 C63 C64 117(2)
C68 C63 S4 125(2)
C64 C63 S4 118(2)
F13 C64 C65 121(2)
F13 C64 C63 120(2)
C65 C64 C63 119(3)
C64 C65 C66 125(3)
C64 C65 F14 118(2)
C66 C65 F14 117(2)
C67 C66 C65 115(3)
C67 C66 H66 122.6
C65 C66 H66 122.6
F15 C67 C66 119(2)
F15 C67 C68 118(2)
C66 C67 C68 122(3)
F16 C68 C63 119(2)
F16 C68 C67 119(2)
C63 C68 C67 122(3)
C70 C69 C74 121(2)
C70 C69 P4 115.3(18)
C74 C69 P4 123.5(18)
C69 C70 C71 121(2)
C69 C70 H70 119.7
C71 C70 H70 119.7
C72 C71 C70 121(2)
C72 C71 H71 119.3
C70 C71 H71 119.3
C71 C72 C73 119(2)
C71 C72 H72 120.4
C73 C72 H72 120.4
C74 C73 C72 120(2)
C74 C73 H73 119.9
C72 C73 H73 119.9
C73 C74 C69 117(2)
C73 C74 H74 121.3
C69 C74 H74 121.3
C80 C75 C76 118(2)
C80 C75 P4 117.5(17)
C76 C75 P4 124.0(17)
C77 C76 C75 118(2)
C77 C76 H76 120.9
C75 C76 H76 120.9
C78 C77 C76 121(2)
C78 C77 H77 119.3
C76 C77 H77 119.3
C77 C78 C79 121(2)
C77 C78 H78 119.7
C79 C78 H78 119.7
C80 C79 C78 120(2)
C80 C79 H79 120.1
C78 C79 H79 120.1
C79 C80 C75 122(2)
C79 C80 H80 119.1
C75 C80 H80 119.1

loop_
_geom_bond_atom_site_label_1
_geom_bond_atom_site_label_2
_geom_bond_distance
Pt1 P1 2.248(6)
Pt1 P2 2.262(6)
Pt1 Cl2 2.344(6)
Pt1 Cl1 2.372(6)
Pt2 P3 2.248(6)
Pt2 P4 2.254(6)
Pt2 Cl3 2.341(6)
Pt2 Cl4 2.373(6)
S1 C3 1.79(2)
S1 C2 1.81(2)
S2 C23 1.77(2)
S2 C22 1.85(2)
S3 C43 1.76(2)
S3 C42 1.84(2)
S4 C63 1.76(3)
S4 C61 1.79(2)
P1 C15 1.81(2)
P1 C9 1.83(2)
P1 C1 1.84(2)
P2 C35 1.80(2)
P2 C29 1.83(2)
P2 C21 1.83(2)
P3 C55 1.81(2)
P3 C49 1.87(2)
P3 C41 1.89(2)
P4 C75 1.82(2)
P4 C62 1.83(2)
P4 C69 1.83(2)
F1 C4 1.35(3)
F2 C5 1.38(3)
F3 C7 1.31(3)
F4 C8 1.32(3)
F5 C24 1.38(3)
F6 C25 1.35(3)
F7 C27 1.35(3)
F8 C28 1.38(3)
F9 C44 1.30(3)
F10 C45 1.27(3)
F11 C47 1.37(3)
F12 C48 1.37(3)
F13 C64 1.35(3)
F14 C65 1.39(3)
F15 C67 1.33(3)
F16 C68 1.34(3)
C1 C2 1.50(3)
C1 H1A 0.9900
C1 H1B 0.9900
C2 H2A 0.9900
C2 H2B 0.9900
C3 C4 1.36(3)
C3 C8 1.38(3)
C4 C5 1.37(3)
C5 C6 1.36(3)
C6 C7 1.47(3)
C6 H6 0.9500
C7 C8 1.40(3)
C9 C10 1.35(3)
C9 C14 1.44(3)
C10 C11 1.40(3)
C10 H10 0.9500
C11 C12 1.40(3)
C11 H11 0.9500
C12 C13 1.41(3)
C12 H12 0.9500
C13 C14 1.38(3)
C13 H13 0.9500
C14 H14 0.9500
C15 C20 1.37(3)
C15 C16 1.39(3)
C16 C17 1.37(3)
C16 H16 0.9500
C17 C18 1.43(3)
C17 H17 0.9500
C18 C19 1.33(3)
C18 H18 0.9500
C19 C20 1.39(3)
C19 H19 0.9500
C20 H20 0.9500
C21 C22 1.54(3)
C21 H21A 0.9900
C21 H21B 0.9900
C22 H22A 0.9900
C22 H22B 0.9900
C23 C28 1.35(3)
C23 C24 1.39(3)
C24 C25 1.42(3)
C25 C26 1.38(4)
C26 C27 1.38(4)
C26 H26 0.9500
C27 C28 1.38(3)
C29 C30 1.33(3)
C29 C34 1.37(3)
C30 C31 1.40(3)
C30 H30 0.9500
C31 C32 1.36(3)
C31 H31 0.9500
C32 C33 1.43(3)
C32 H32 0.9500
C33 C34 1.37(3)
C33 H33 0.9500
C34 H34 0.9500
C35 C36 1.38(3)
C35 C40 1.42(3)
C36 C37 1.37(3)
C36 H36 0.9500
C37 C38 1.34(3)
C37 H37 0.9500
C38 C39 1.41(3)
C38 H38 0.9500
C39 C40 1.38(3)
C39 H39 0.9500
C40 H40 0.9500
C41 C42 1.53(3)
C41 H41A 0.9900
C41 H41B 0.9900
C42 H42A 0.9900
C42 H42B 0.9900
C43 C48 1.39(4)
C43 C44 1.42(3)
C44 C45 1.38(3)
C45 C46 1.44(4)
C46 C47 1.39(3)
C46 H46 0.9500
C47 C48 1.35(3)
C49 C54 1.40(3)
C49 C50 1.43(3)
C50 C51 1.38(3)
C50 H50 0.9500
C51 C52 1.41(3)
C51 H51 0.9500
C52 C53 1.37(3)
C52 H52 0.9500
C53 C54 1.34(3)
C53 H53 0.9500
C54 H54 0.9500
C55 C56 1.40(3)
C55 C60 1.40(3)
C56 C57 1.38(3)
C56 H56 0.9500
C57 C58 1.39(3)
C57 H57 0.9500
C58 C59 1.42(3)
C58 H58 0.9500
C59 C60 1.41(3)
C59 H59 0.9500
C60 H60 0.9500
C61 C62 1.50(3)
C61 H61A 0.9900
C61 H61B 0.9900
C62 H62A 0.9900
C62 H62B 0.9900
C63 C68 1.38(3)
C63 C64 1.41(3)
C64 C65 1.37(3)
C65 C66 1.39(4)
C66 C67 1.38(3)
C66 H66 0.9500
C67 C68 1.39(3)
C69 C70 1.36(3)
C69 C74 1.42(3)
C70 C71 1.37(3)
C70 H70 0.9500
C71 C72 1.35(3)
C71 H71 0.9500
C72 C73 1.43(3)
C72 H72 0.9500
C73 C74 1.39(3)
C73 H73 0.9500
C74 H74 0.9500
C75 C80 1.41(3)
C75 C76 1.45(3)
C76 C77 1.40(3)
C76 H76 0.9500
C77 C78 1.36(3)
C77 H77 0.9500
C78 C79 1.41(3)
C78 H78 0.9500
C79 C80 1.35(3)
C79 H79 0.9500
C80 H80 0.9500

loop_
_geom_torsion_atom_site_label_1
_geom_torsion_atom_site_label_2
_geom_torsion_atom_site_label_3
_geom_torsion_atom_site_label_4
_geom_torsion
P2 Pt1 P1 C15 -117.5(8)
Cl2 Pt1 P1 C15 91.0(17)
Cl1 Pt1 P1 C15 62.8(8)
P2 Pt1 P1 C9 5.6(10)
Cl2 Pt1 P1 C9 -146.0(17)
Cl1 Pt1 P1 C9 -174.2(10)
P2 Pt1 P1 C1 126.6(8)
Cl2 Pt1 P1 C1 -24.9(19)
Cl1 Pt1 P1 C1 -53.1(8)
P1 Pt1 P2 C35 -72.2(8)
Cl2 Pt1 P2 C35 104.0(8)
Cl1 Pt1 P2 C35 98(8)
P1 Pt1 P2 C29 54.4(9)
Cl2 Pt1 P2 C29 -129.4(8)
Cl1 Pt1 P2 C29 -135(8)
P1 Pt1 P2 C21 175.3(9)
Cl2 Pt1 P2 C21 -8.5(10)
Cl1 Pt1 P2 C21 -14(8)
P4 Pt2 P3 C55 115.4(9)
Cl3 Pt2 P3 C55 -101.4(14)
Cl4 Pt2 P3 C55 -63.5(9)
P4 Pt2 P3 C49 -8.2(9)
Cl3 Pt2 P3 C49 135.0(13)
Cl4 Pt2 P3 C49 172.9(9)
P4 Pt2 P3 C41 -127.5(8)
Cl3 Pt2 P3 C41 15.7(16)
Cl4 Pt2 P3 C41 53.6(8)
P3 Pt2 P4 C75 -53.3(9)
Cl3 Pt2 P4 C75 133.1(9)
Cl4 Pt2 P4 C75 97(6)
P3 Pt2 P4 C62 -169.0(8)
Cl3 Pt2 P4 C62 17.4(8)
Cl4 Pt2 P4 C62 -19(6)
P3 Pt2 P4 C69 75.1(8)
Cl3 Pt2 P4 C69 -98.6(8)
Cl4 Pt2 P4 C69 -135(5)
C15 P1 C1 C2 -156.9(18)
C9 P1 C1 C2 98.7(19)
Pt1 P1 C1 C2 -35(2)
P1 C1 C2 S1 -163.9(12)
C3 S1 C2 C1 71(2)
C2 S1 C3 C4 73(2)
C2 S1 C3 C8 -107(2)
C8 C3 C4 F1 -179(2)
S1 C3 C4 F1 0(3)
C8 C3 C4 C5 3(4)
S1 C3 C4 C5 -177.4(19)
F1 C4 C5 C6 180(2)
C3 C4 C5 C6 -3(4)
F1 C4 C5 F2 -1(3)
C3 C4 C5 F2 176(2)
C4 C5 C6 C7 1(4)
F2 C5 C6 C7 -178.7(19)
C5 C6 C7 F3 178(2)
C5 C6 C7 C8 2(3)
C4 C3 C8 F4 180(2)
S1 C3 C8 F4 1(3)
C4 C3 C8 C7 -1(4)
S1 C3 C8 C7 179.6(18)
F3 C7 C8 F4 1(4)
C6 C7 C8 F4 178(2)
F3 C7 C8 C3 -178(2)
C6 C7 C8 C3 -1(4)
C15 P1 C9 C10 36(2)
C1 P1 C9 C10 142(2)
Pt1 P1 C9 C10 -93(2)
C15 P1 C9 C14 -149.3(19)
C1 P1 C9 C14 -43(2)
Pt1 P1 C9 C14 82(2)
C14 C9 C10 C11 5(4)
P1 C9 C10 C11 179.9(18)
C9 C10 C11 C12 -3(4)
C10 C11 C12 C13 0(3)
C11 C12 C13 C14 0(3)
C12 C13 C14 C9 2(3)
C10 C9 C14 C13 -4(3)
P1 C9 C14 C13 -179.4(18)
C9 P1 C15 C20 -120(2)
C1 P1 C15 C20 136(2)
Pt1 P1 C15 C20 15(2)
C9 P1 C15 C16 57(2)
C1 P1 C15 C16 -47(2)
Pt1 P1 C15 C16 -167.7(17)
C20 C15 C16 C17 1(4)
P1 C15 C16 C17 -176.1(18)
C15 C16 C17 C18 1(4)
C16 C17 C18 C19 0(3)
C17 C18 C19 C20 -3(4)
C16 C15 C20 C19 -4(3)
P1 C15 C20 C19 172.9(17)
C18 C19 C20 C15 6(4)
C35 P2 C21 C22 178.6(18)
C29 P2 C21 C22 60.7(19)
Pt1 P2 C21 C22 -64.9(19)
P2 C21 C22 S2 -176.2(12)
C23 S2 C22 C21 79(2)
C22 S2 C23 C28 18(3)
C22 S2 C23 C24 -170.4(18)
C28 C23 C24 F5 176(2)
S2 C23 C24 F5 3(3)
C28 C23 C24 C25 0(4)
S2 C23 C24 C25 -173(2)
F5 C24 C25 F6 0(4)
C23 C24 C25 F6 176(2)
F5 C24 C25 C26 -176(2)
C23 C24 C25 C26 1(4)
F6 C25 C26 C27 -176(2)
C24 C25 C26 C27 0(4)
C25 C26 C27 F7 178(2)
C25 C26 C27 C28 -1(4)
C24 C23 C28 F8 -177(2)
S2 C23 C28 F8 -6(4)
C24 C23 C28 C27 -1(4)
S2 C23 C28 C27 170(2)
F7 C27 C28 C23 -177(2)
C26 C27 C28 C23 2(4)
F7 C27 C28 F8 0(4)
C26 C27 C28 F8 178(2)
C35 P2 C29 C30 146.0(19)
C21 P2 C29 C30 -107(2)
Pt1 P2 C29 C30 23(2)
C35 P2 C29 C34 -42(2)
C21 P2 C29 C34 66(2)
Pt1 P2 C29 C34 -164.5(18)
C34 C29 C30 C31 5(4)
P2 C29 C30 C31 178.1(18)
C29 C30 C31 C32 -2(4)
C30 C31 C32 C33 0(4)
C31 C32 C33 C34 -2(4)
C32 C33 C34 C29 5(4)
C30 C29 C34 C33 -7(4)
P2 C29 C34 C33 -179.3(18)
C29 P2 C35 C36 7(2)
C21 P2 C35 C36 -102(2)
Pt1 P2 C35 C36 133.0(19)
C29 P2 C35 C40 -179.2(16)
C21 P2 C35 C40 71.4(19)
Pt1 P2 C35 C40 -53.5(18)
C40 C35 C36 C37 5(3)
P2 C35 C36 C37 178.1(18)
C35 C36 C37 C38 0(4)
C36 C37 C38 C39 -2(4)
C37 C38 C39 C40 1(4)
C38 C39 C40 C35 4(4)
C36 C35 C40 C39 -6(3)
P2 C35 C40 C39 179.6(17)
C55 P3 C41 C42 154.5(17)
C49 P3 C41 C42 -99.1(18)
Pt2 P3 C41 C42 30.7(18)
P3 C41 C42 S3 166.0(11)
C43 S3 C42 C41 -73.7(19)
C42 S3 C43 C48 110(2)
C42 S3 C43 C44 -70(2)
C48 C43 C44 F9 179(2)
S3 C43 C44 F9 -1(3)
C48 C43 C44 C45 -1(4)
S3 C43 C44 C45 178.6(19)
F9 C44 C45 F10 2(4)
C43 C44 C45 F10 -177(2)
F9 C44 C45 C46 179(2)
C43 C44 C45 C46 -1(4)
F10 C45 C46 C47 179(2)
C44 C45 C46 C47 2(4)
C45 C46 C47 C48 -2(4)
C45 C46 C47 F11 178(2)
F11 C47 C48 F12 0(4)
C46 C47 C48 F12 -180(2)
F11 C47 C48 C43 180(2)
C46 C47 C48 C43 0(4)
C44 C43 C48 C47 2(4)
S3 C43 C48 C47 -178.0(19)
C44 C43 C48 F12 -179(2)
S3 C43 C48 F12 2(3)
C55 P3 C49 C54 -26(2)
C41 P3 C49 C54 -132.9(19)
Pt2 P3 C49 C54 103.5(19)
C55 P3 C49 C50 149.9(18)
C41 P3 C49 C50 43(2)
Pt2 P3 C49 C50 -81.0(19)
C54 C49 C50 C51 -4(3)
P3 C49 C50 C51 -179.5(16)
C49 C50 C51 C52 2(3)
C50 C51 C52 C53 -2(4)
C51 C52 C53 C54 4(4)
C52 C53 C54 C49 -6(4)
C50 C49 C54 C53 6(4)
P3 C49 C54 C53 -178.9(17)
C49 P3 C55 C56 -57(2)
C41 P3 C55 C56 49(2)
Pt2 P3 C55 C56 170.6(17)
C49 P3 C55 C60 121.7(19)
C41 P3 C55 C60 -132.2(19)
Pt2 P3 C55 C60 -11(2)
C60 C55 C56 C57 0(4)
P3 C55 C56 C57 178.7(19)
C55 C56 C57 C58 -3(4)
C56 C57 C58 C59 0(4)
C57 C58 C59 C60 5(3)
C56 C55 C60 C59 5(3)
P3 C55 C60 C59 -173.8(17)
C58 C59 C60 C55 -7(3)
C63 S4 C61 C62 -75(2)
S4 C61 C62 P4 161.8(13)
C75 P4 C62 C61 -64(2)
C69 P4 C62 C61 178.8(18)
Pt2 P4 C62 C61 59(2)
C61 S4 C63 C68 -51(2)
C61 S4 C63 C64 132(2)
C68 C63 C64 F13 -180(2)
S4 C63 C64 F13 -3(3)
C68 C63 C64 C65 -5(4)
S4 C63 C64 C65 173(2)
F13 C64 C65 C66 -180(2)
C63 C64 C65 C66 5(4)
F13 C64 C65 F14 -5(4)
C63 C64 C65 F14 179(2)
C64 C65 C66 C67 -3(4)
F14 C65 C66 C67 -177(2)
C65 C66 C67 F15 -178(2)
C65 C66 C67 C68 1(4)
C64 C63 C68 F16 175(2)
S4 C63 C68 F16 -2(3)
C64 C63 C68 C67 3(4)
S4 C63 C68 C67 -174.5(19)
F15 C67 C68 F16 5(3)
C66 C67 C68 F16 -174(2)
F15 C67 C68 C63 178(2)
C66 C67 C68 C63 -1(4)
C75 P4 C69 C70 171.5(18)
C62 P4 C69 C70 -82(2)
Pt2 P4 C69 C70 43(2)
C75 P4 C69 C74 -4(2)
C62 P4 C69 C74 102(2)
Pt2 P4 C69 C74 -132.7(19)
C74 C69 C70 C71 -4(4)
P4 C69 C70 C71 -179.8(19)
C69 C70 C71 C72 3(4)
C70 C71 C72 C73 3(4)
C71 C72 C73 C74 -7(4)
C72 C73 C74 C69 5(4)
C70 C69 C74 C73 0(4)
P4 C69 C74 C73 175.5(18)
C62 P4 C75 C80 108.2(19)
C69 P4 C75 C80 -143.7(18)
Pt2 P4 C75 C80 -18(2)
C62 P4 C75 C76 -63(2)
C69 P4 C75 C76 45(2)
Pt2 P4 C75 C76 171.2(17)
C80 C75 C76 C77 6(3)
P4 C75 C76 C77 177.0(17)
C75 C76 C77 C78 -1(3)
C76 C77 C78 C79 -2(4)
C77 C78 C79 C80 2(4)
C78 C79 C80 C75 3(4)
C76 C75 C80 C79 -6(4)
P4 C75 C80 C79 -178.3(19)
